data_4337956
loop_
_publ_author_name
'Dong, Huan'
'Hu, Hailiang'
'Liu, Yang'
'Zhong, Jun'
'Zhang, Guangju'
'Zhao, Fangfang'
'Sun, Xuhui'
'Li, Youyong'
'Kang, Zhenhui'

_publ_section_title
;
 Obtaining Chiral Metal-Organic Frameworks via a Prochirality Synthetic
 Strategy with Achiral Ligands Step-by-Step.
;
_journal_issue 7
_journal_name_full 'Inorganic chemistry'
_journal_page_first 3434
_journal_paper_doi 10.1021/ic402867x
_journal_volume 53
_journal_year 2014
_chemical_formula_moiety '[Cu(C3H4N2)2(C2H8N2)][(VO3)2]'
_chemical_formula_sum 'C8 H16 Cu N6 O6 V2'
_chemical_formula_weight 457.69
_chemical_name_systematic
; 
 ? 
;
_space_group_IT_number 19
_symmetry_cell_setting orthorhombic
_symmetry_space_group_name_Hall 'P 2ac 2ab'
_symmetry_space_group_name_H-M 'P 21 21 21'
_atom_sites_solution_hydrogens geom
_atom_sites_solution_primary direct
_atom_sites_solution_secondary difmap
_audit_creation_method SHELXL-97
_cell_angle_alpha 90.00
_cell_angle_beta 90.00
_cell_angle_gamma 90.00
_cell_formula_units_Z 4
_cell_length_a 10.6943(17)
_cell_length_b 11.6521(19)
_cell_length_c 12.834(2)
_cell_measurement_reflns_used 3549
_cell_measurement_temperature 296(2)
_cell_measurement_theta_max 28.0405
_cell_measurement_theta_min 3.0345
_cell_volume 1599.3(4)
_computing_cell_refinement 'Bruker SAINT'
_computing_data_collection 'Bruker APEX2'
_computing_structure_refinement 'SHELXL-97 (Sheldrick, 1997)'
_computing_structure_solution 'SHELXS-97 (Sheldrick, 1990)'
_diffrn_ambient_temperature 296(2)
_diffrn_measured_fraction_theta_full 0.997
_diffrn_measured_fraction_theta_max 0.997
_diffrn_measurement_device_type 'Bruker APEX-II CCD'
_diffrn_measurement_method '\f and \w scans'
_diffrn_radiation_monochromator graphite
_diffrn_radiation_source 'fine-focus sealed tube'
_diffrn_radiation_type MoK\a
_diffrn_radiation_wavelength 0.71073
_diffrn_reflns_av_R_equivalents 0.0218
_diffrn_reflns_av_sigmaI/netI 0.0390
_diffrn_reflns_limit_h_max 13
_diffrn_reflns_limit_h_min -14
_diffrn_reflns_limit_k_max 15
_diffrn_reflns_limit_k_min -6
_diffrn_reflns_limit_l_max 15
_diffrn_reflns_limit_l_min -17
_diffrn_reflns_number 8483
_diffrn_reflns_theta_full 28.39
_diffrn_reflns_theta_max 28.39
_diffrn_reflns_theta_min 2.36
_exptl_absorpt_coefficient_mu 2.500
_exptl_absorpt_correction_T_max 0.7881
_exptl_absorpt_correction_T_min 0.6348
_exptl_absorpt_correction_type multi-scan
_exptl_absorpt_process_details ' SADABS, Sheldrick, 1996'
_exptl_crystal_colour BLUE
_exptl_crystal_density_diffrn 1.901
_exptl_crystal_density_method 'not measured'
_exptl_crystal_description ROD
_exptl_crystal_F_000 916
_exptl_crystal_size_max 0.20
_exptl_crystal_size_mid 0.16
_exptl_crystal_size_min 0.10
_refine_diff_density_max 0.247
_refine_diff_density_min -0.258
_refine_diff_density_rms 0.054
_refine_ls_abs_structure_details 'Flack H D (1983), Acta Cryst. A39, 876-881'
_refine_ls_abs_structure_Flack 0.000(11)
_refine_ls_extinction_method none
_refine_ls_goodness_of_fit_ref 0.967
_refine_ls_hydrogen_treatment constr
_refine_ls_matrix_type full
_refine_ls_number_parameters 208
_refine_ls_number_reflns 3983
_refine_ls_number_restraints 0
_refine_ls_restrained_S_all 0.967
_refine_ls_R_factor_all 0.0288
_refine_ls_R_factor_gt 0.0241
_refine_ls_shift/su_max 0.001
_refine_ls_shift/su_mean 0.000
_refine_ls_structure_factor_coef Fsqd
_refine_ls_weighting_details 'calc w=1/[\s^2^(Fo^2^)+(0.0188P)^2^+0.0000P] where P=(Fo^2^+2Fc^2^)/3'
_refine_ls_weighting_scheme calc
_refine_ls_wR_factor_gt 0.0486
_refine_ls_wR_factor_ref 0.0501
_reflns_number_gt 3616
_reflns_number_total 3983
_reflns_threshold_expression >2sigma(I)
_cod_data_source_file ic402867x_si_001.cif
_cod_data_source_block 2a
_cod_depositor_comments 'Adding full bibliography for 4337955--4337957.cif.'
_cod_original_sg_symbol_H-M P212121
_cod_database_code 4337956

loop_
_symmetry_equiv_pos_as_xyz
'x, y, z'
'-x+1/2, -y, z+1/2'
'-x, y+1/2, -z+1/2'
'x+1/2, -y+1/2, -z'

loop_
_atom_site_label
_atom_site_type_symbol
_atom_site_fract_x
_atom_site_fract_y
_atom_site_fract_z
_atom_site_U_iso_or_equiv
_atom_site_adp_type
_atom_site_occupancy
_atom_site_symmetry_multiplicity
_atom_site_calc_flag
_atom_site_refinement_flags
V1 V 0.16093(4) 0.69844(3) 0.60892(3) 0.02209(8) Uani 1 1 d .
V2 V 0.34979(4) 0.83263(3) 0.43412(3) 0.02152(8) Uani 1 1 d .
Cu1 Cu 0.20315(3) 0.41480(2) 0.73019(2) 0.02709(7) Uani 1 1 d .
O1 O 0.27050(16) 0.79999(15) 0.55405(13) 0.0355(4) Uani 1 1 d .
O2 O 0.35122(18) 0.97313(13) 0.41965(14) 0.0364(4) Uani 1 1 d .
O3 O 0.00580(15) 0.72228(16) 0.55941(18) 0.0432(5) Uani 1 1 d .
O4 O 0.27630(19) 0.77325(16) 0.33710(14) 0.0432(5) Uani 1 1 d .
O5 O 0.1617(2) 0.72185(15) 0.73433(13) 0.0451(5) Uani 1 1 d .
O6 O 0.20356(18) 0.56629(13) 0.58812(15) 0.0412(4) Uani 1 1 d .
N1 N 0.39062(19) 0.42584(17) 0.73563(16) 0.0313(4) Uani 1 1 d .
N2 N 0.5821(2) 0.4070(2) 0.79377(17) 0.0407(5) Uani 1 1 d .
H2B H 0.6451 0.3804 0.8277 0.049 Uiso 1 1 calc R
N3 N 0.19657(19) 0.31062(15) 0.60573(14) 0.0294(4) Uani 1 1 d .
N4 N 0.2365(2) 0.17145(19) 0.49646(18) 0.0452(6) Uani 1 1 d .
H4B H 0.2708 0.1115 0.4697 0.054 Uiso 1 1 calc R
N5 N 0.1931(2) 0.51311(17) 0.85964(15) 0.0345(5) Uani 1 1 d .
H5B H 0.2513 0.4901 0.9058 0.041 Uiso 1 1 calc R
H5C H 0.2089 0.5867 0.8430 0.041 Uiso 1 1 calc R
N6 N 0.01501(18) 0.42145(16) 0.73936(15) 0.0276(4) Uani 1 1 d .
H6B H -0.0163 0.4432 0.6774 0.033 Uiso 1 1 calc R
H6C H -0.0148 0.3510 0.7538 0.033 Uiso 1 1 calc R
C1 C 0.4654(3) 0.3667(2) 0.7973(2) 0.0376(6) Uani 1 1 d .
H1A H 0.4400 0.3049 0.8380 0.045 Uiso 1 1 calc R
C2 C 0.5838(3) 0.4976(3) 0.7268(2) 0.0397(6) Uani 1 1 d .
H2A H 0.6525 0.5423 0.7088 0.048 Uiso 1 1 calc R
C3 C 0.4654(3) 0.5095(2) 0.6919(2) 0.0368(6) Uani 1 1 d .
H3A H 0.4383 0.5655 0.6455 0.044 Uiso 1 1 calc R
C4 C 0.2660(3) 0.2193(2) 0.5873(2) 0.0395(6) Uani 1 1 d .
H4A H 0.3276 0.1919 0.6320 0.047 Uiso 1 1 calc R
C5 C 0.1423(3) 0.2340(2) 0.4533(2) 0.0463(7) Uani 1 1 d .
H5A H 0.1028 0.2206 0.3899 0.056 Uiso 1 1 calc R
C6 C 0.1180(3) 0.3195(2) 0.5212(2) 0.0371(6) Uani 1 1 d .
H6A H 0.0574 0.3759 0.5123 0.044 Uiso 1 1 calc R
C7 C 0.0684(3) 0.5042(2) 0.9069(2) 0.0386(6) Uani 1 1 d .
H7A H 0.0537 0.5690 0.9527 0.046 Uiso 1 1 calc R
H7B H 0.0624 0.4343 0.9477 0.046 Uiso 1 1 calc R
C8 C -0.0272(3) 0.5029(2) 0.8209(2) 0.0383(6) Uani 1 1 d .
H8A H -0.1077 0.4791 0.8481 0.046 Uiso 1 1 calc R
H8B H -0.0360 0.5791 0.7915 0.046 Uiso 1 1 calc R

loop_
_atom_site_aniso_label
_atom_site_aniso_U_11
_atom_site_aniso_U_22
_atom_site_aniso_U_33
_atom_site_aniso_U_23
_atom_site_aniso_U_13
_atom_site_aniso_U_12
V1 0.01738(17) 0.02179(17) 0.02712(19) 0.00269(15) 0.00154(16) -0.00013(14)
V2 0.01747(18) 0.02169(17) 0.02539(18) 0.00010(14) 0.00259(16) -0.00038(15)
Cu1 0.02181(14) 0.03138(14) 0.02808(14) -0.00496(12) -0.00127(13) 0.00273(12)
O1 0.0292(9) 0.0464(10) 0.0310(9) 0.0042(8) 0.0029(8) -0.0142(8)
O2 0.0385(10) 0.0251(8) 0.0457(10) 0.0019(7) 0.0117(9) 0.0024(8)
O3 0.0206(9) 0.0354(10) 0.0735(14) 0.0092(10) -0.0056(10) -0.0020(7)
O4 0.0450(11) 0.0481(11) 0.0367(10) -0.0115(9) -0.0060(9) -0.0035(9)
O5 0.0635(13) 0.0435(10) 0.0282(8) 0.0035(8) 0.0057(10) 0.0013(10)
O6 0.0387(10) 0.0283(9) 0.0565(12) -0.0037(8) -0.0013(10) 0.0083(8)
N1 0.0233(10) 0.0387(11) 0.0320(10) 0.0053(10) -0.0018(9) -0.0003(8)
N2 0.0263(11) 0.0559(14) 0.0399(13) 0.0041(11) -0.0084(10) 0.0044(11)
N3 0.0325(11) 0.0260(9) 0.0297(10) -0.0021(8) 0.0023(10) 0.0030(8)
N4 0.0549(17) 0.0314(12) 0.0491(14) -0.0133(10) 0.0180(12) -0.0003(11)
N5 0.0412(13) 0.0315(10) 0.0309(11) -0.0032(8) -0.0073(10) 0.0032(9)
N6 0.0273(11) 0.0289(10) 0.0264(10) 0.0015(9) 0.0037(8) -0.0001(8)
C1 0.0317(14) 0.0418(15) 0.0392(15) 0.0088(11) -0.0033(12) 0.0024(11)
C2 0.0332(14) 0.0479(15) 0.0380(14) -0.0014(14) 0.0007(12) -0.0072(12)
C3 0.0346(14) 0.0435(15) 0.0324(13) 0.0073(12) -0.0017(12) 0.0004(12)
C4 0.0389(16) 0.0365(14) 0.0432(16) -0.0028(11) 0.0060(12) 0.0060(11)
C5 0.0607(19) 0.0430(15) 0.0352(14) -0.0128(12) -0.0007(15) -0.0059(15)
C6 0.0439(16) 0.0324(13) 0.0349(13) -0.0045(11) -0.0038(12) 0.0041(11)
C7 0.0538(17) 0.0348(13) 0.0271(14) -0.0030(11) 0.0070(12) 0.0049(12)
C8 0.0372(15) 0.0354(13) 0.0423(15) 0.0005(12) 0.0109(13) 0.0073(11)

loop_
_atom_type_symbol
_atom_type_description
_atom_type_scat_dispersion_real
_atom_type_scat_dispersion_imag
_atom_type_scat_source
C C 0.0033 0.0016 'International Tables Vol C Tables 4.2.6.8 and 6.1.1.4'
H H 0.0000 0.0000 'International Tables Vol C Tables 4.2.6.8 and 6.1.1.4'
N N 0.0061 0.0033 'International Tables Vol C Tables 4.2.6.8 and 6.1.1.4'
O O 0.0106 0.0060 'International Tables Vol C Tables 4.2.6.8 and 6.1.1.4'
V V 0.3005 0.5294 'International Tables Vol C Tables 4.2.6.8 and 6.1.1.4'
Cu Cu 0.3201 1.2651 'International Tables Vol C Tables 4.2.6.8 and 6.1.1.4'

loop_
_geom_angle_atom_site_label_1
_geom_angle_atom_site_label_2
_geom_angle_atom_site_label_3
_geom_angle
_geom_angle_site_symmetry_1
_geom_angle_site_symmetry_3
O6 V1 O5 108.55(9) . .
O6 V1 O3 110.27(9) . .
O5 V1 O3 109.11(11) . .
O6 V1 O1 111.94(9) . .
O5 V1 O1 105.74(9) . .
O3 V1 O1 111.06(9) . .
O4 V2 O2 109.93(10) . .
O4 V2 O3 109.51(10) . 4_566
O2 V2 O3 110.61(9) . 4_566
O4 V2 O1 109.72(9) . .
O2 V2 O1 108.12(9) . .
O3 V2 O1 108.93(9) 4_566 .
N3 Cu1 N1 95.81(9) . .
N3 Cu1 N6 91.99(8) . .
N1 Cu1 N6 172.06(8) . .
N3 Cu1 N5 174.31(9) . .
N1 Cu1 N5 89.31(9) . .
N6 Cu1 N5 82.96(9) . .
V2 O1 V1 141.03(11) . .
V2 O3 V1 142.09(12) 4_466 .
C1 N1 C3 105.2(2) . .
C1 N1 Cu1 126.30(18) . .
C3 N1 Cu1 127.50(17) . .
C1 N2 C2 107.8(2) . .
C4 N3 C6 105.3(2) . .
C4 N3 Cu1 127.62(18) . .
C6 N3 Cu1 127.09(15) . .
C4 N4 C5 107.9(2) . .
C7 N5 Cu1 110.33(16) . .
C8 N6 Cu1 111.68(16) . .
N1 C1 N2 111.3(2) . .
C3 C2 N2 106.1(2) . .
C2 C3 N1 109.6(2) . .
N3 C4 N4 111.2(2) . .
C6 C5 N4 106.0(2) . .
C5 C6 N3 109.6(2) . .
N5 C7 C8 108.4(2) . .
N6 C8 C7 108.5(2) . .

loop_
_geom_bond_atom_site_label_1
_geom_bond_atom_site_label_2
_geom_bond_distance
_geom_bond_site_symmetry_2
V1 O6 1.6280(16) .
V1 O5 1.6325(18) .
V1 O3 1.7981(17) .
V1 O1 1.8080(16) .
V2 O4 1.6269(18) .
V2 O2 1.6477(16) .
V2 O3 1.7888(17) 4_566
V2 O1 1.7980(17) .
Cu1 N3 2.0075(18) .
Cu1 N1 2.010(2) .
Cu1 N6 2.017(2) .
Cu1 N5 2.0209(19) .
O3 V2 1.7888(17) 4_466
N1 C1 1.319(3) .
N1 C3 1.380(3) .
N2 C1 1.334(4) .
N2 C2 1.362(4) .
N3 C4 1.319(3) .
N3 C6 1.376(3) .
N4 C4 1.331(3) .
N4 C5 1.361(4) .
N5 C7 1.469(4) .
N6 C8 1.483(3) .
C2 C3 1.351(4) .
C5 C6 1.349(3) .
C7 C8 1.505(4) .
